data_7121978
loop_
_publ_author_name
'Schaab, Jonas'
'Schwab, Miriam'
'Kratzert, Daniel'
'Schwabedissen, Jan'
'Stammler, Hans-Georg'
'Mitzel, Norbert W.'
'Krossing, Ingo'

_publ_section_title
;
 The perfluorinated alcohols c-C<sub>6</sub>F<sub>11</sub>OH,
 c-C<sub>6</sub>F<sub>10</sub>-1,1-(OH)<sub>2</sub> and
 c-C<sub>6</sub>F<sub>10</sub>-1-(CF<sub>3</sub>)OH.
;
_journal_issue 67
_journal_name_full 'Chemical communications (Cambridge, England)'
_journal_page_first 9294
_journal_page_last 9297
_journal_paper_doi 10.1039/c8cc05148h
_journal_volume 54
_journal_year 2018
_chemical_formula_moiety '3(C7 H F13 O), 2(H2 O)'
_chemical_formula_sum 'C21 H7 F39 O5'
_chemical_formula_weight 1080.27
_space_group_crystal_system monoclinic
_space_group_IT_number 14
_space_group_name_Hall '-P 2ybc'
_space_group_name_H-M_alt 'P 1 21/c 1'
_symmetry_space_group_name_Hall '-P 2ybc'
_symmetry_space_group_name_H-M 'P 1 21/c 1'
_atom_sites_solution_hydrogens difmap
_atom_sites_solution_primary direct
_audit_creation_date 2017-04-06
_audit_creation_method
;
Olex2 1.2-ac21
(compiled 2015.09.16 svn.r134, GUI svn.r4998)
;
_cell_angle_alpha 90
_cell_angle_beta 93.561(5)
_cell_angle_gamma 90
_cell_formula_units_Z 4
_cell_length_a 7.0390(4)
_cell_length_b 22.2491(13)
_cell_length_c 21.3552(12)
_cell_measurement_reflns_used 14364
_cell_measurement_temperature 100.0(1)
_cell_measurement_theta_max 25.9910
_cell_measurement_theta_min 1.8110
_cell_volume 3338.0(3)
_computing_cell_refinement 'CrysAlisPro 1.171.38.43 (Rigaku OD, 2015)'
_computing_data_collection 'CrysAlisPro 1.171.38.43 (Rigaku OD, 2015)'
_computing_data_reduction 'CrysAlisPro 1.171.38.43 (Rigaku OD, 2015)'
_computing_molecular_graphics
;
O. V. Dolomanov, L. J. Bourhis, R. J. Gildea, J. A. K. Howard and H. Puschmann,
OLEX2: a complete structure solution, refinement and analysis program.
J. Appl. Cryst. (2009). 42, 339-341.
;
_computing_publication_material
;
O. V. Dolomanov, L. J. Bourhis, R. J. Gildea, J. A. K. Howard and H. Puschmann,
OLEX2: a complete structure solution, refinement and analysis program.
J. Appl. Cryst. (2009). 42, 339-341.
;
_computing_structure_refinement
;
SHELXL, G.M. Sheldrick, Acta Cryst.
(2008). A64, 112-122
;
_computing_structure_solution 'ShelXT (Sheldrick, 2015)'
_diffrn_ambient_environment N~2~
_diffrn_ambient_temperature 100.0(1)
_diffrn_detector 'CCD plate'
_diffrn_detector_area_resol_mean 8.0951
_diffrn_detector_type Eos
_diffrn_measured_fraction_theta_full 1.000
_diffrn_measured_fraction_theta_max 1.000
_diffrn_measurement_details
;
List of Runs (angles in degrees, time in seconds):

  # Type    Start    End  Width  t~exp~   \w     \q     \k     \f   Frames
#--------------------------------------------------------------------------
  1  \w    -42.00  45.00   1.00   16.00    --  -23.50  57.00-120.00   87
  2  \w     -4.00  94.00   1.00   16.00    --   25.11  77.00   0.00   98
  3  \w     -4.00  94.00   1.00   16.00    --   25.11  77.00  90.00   98
  4  \w    -20.00  66.00   1.00   16.00    --   25.11 -99.00-120.00   86
  5  \w    -44.00  54.00   1.00   16.00    --   25.11 -77.00 -30.00   98
  6  \w      7.00  94.00   1.00   16.00    --   25.11  57.00 -60.00   87
  7  \w    -45.00  47.00   1.00   16.00    --   25.11 -38.00  30.00   92
  8  \w     -4.00  94.00   1.00   16.00    --   25.11  77.00-180.00   98
  9  \w    -45.00  47.00   1.00   16.00    --   25.11 -38.00 120.00   92
 10  \w      8.00  86.00   1.00   16.00    --   25.11-134.00 135.36   78
 11  \w    -97.00 -35.00   1.00   16.00    --  -23.50-178.00  90.00   62
 12  \w    -95.00  48.00   1.00   16.00    --  -23.50   0.00-180.00  143
 13  \w    -95.00  42.00   1.00   16.00    --  -23.50   0.00-150.00  137
;
_diffrn_measurement_device 'four-circle diffractometer'
_diffrn_measurement_device_type 'SuperNova, Single source at offset, Eos'
_diffrn_measurement_method '\w scans'
_diffrn_orient_matrix_type 'CrysAlisPro convention (1999,Acta A55,543-557)'
_diffrn_orient_matrix_UB_11 0.0255606000
_diffrn_orient_matrix_UB_12 0.0163817000
_diffrn_orient_matrix_UB_13 0.0277477000
_diffrn_orient_matrix_UB_21 0.0126914000
_diffrn_orient_matrix_UB_22 0.0262404000
_diffrn_orient_matrix_UB_23 -0.0181430000
_diffrn_orient_matrix_UB_31 -0.0968616000
_diffrn_orient_matrix_UB_32 0.0077179000
_diffrn_orient_matrix_UB_33 0.0027957000
_diffrn_radiation_monochromator mirror
_diffrn_radiation_probe x-ray
_diffrn_radiation_type MoK\a
_diffrn_radiation_wavelength 0.71073
_diffrn_reflns_av_R_equivalents 0.0690
_diffrn_reflns_av_unetI/netI 0.0314
_diffrn_reflns_Laue_measured_fraction_full 1.000
_diffrn_reflns_Laue_measured_fraction_max 1.000
_diffrn_reflns_limit_h_max 8
_diffrn_reflns_limit_h_min -8
_diffrn_reflns_limit_k_max 27
_diffrn_reflns_limit_k_min -27
_diffrn_reflns_limit_l_max 26
_diffrn_reflns_limit_l_min -26
_diffrn_reflns_number 75798
_diffrn_reflns_point_group_measured_fraction_full 1.000
_diffrn_reflns_point_group_measured_fraction_max 1.000
_diffrn_reflns_theta_full 26.000
_diffrn_reflns_theta_max 26.020
_diffrn_reflns_theta_min 1.831
_diffrn_source 'micro-focus sealed X-ray tube'
_diffrn_source_type 'SuperNova (Mo) X-ray Source'
_exptl_absorpt_coefficient_mu 0.290
_exptl_absorpt_correction_T_max 0.957
_exptl_absorpt_correction_T_min 0.939
_exptl_absorpt_correction_type gaussian
_exptl_absorpt_process_details
;
CrysAlisPro 1.171.38.43 (Rigaku Oxford Diffraction, 2015)
Numerical absorption correction based on gaussian integration over
            a multifaceted crystal model
Empirical absorption correction using spherical harmonics,
 implemented in SCALE3 ABSPACK scaling algorithm.
;
_exptl_crystal_colour 'clear colourless'
_exptl_crystal_colour_lustre clear
_exptl_crystal_colour_primary colourless
_exptl_crystal_density_diffrn 2.150
_exptl_crystal_description cylindrically
_exptl_crystal_F_000 2096
_exptl_crystal_recrystallization_method
"'in-situ grown at 235.6 K from a mixture with hexane by manually generating a crystal seed and chilling to 200 K with 20 K/h and to 100 K with 50 K/h'"
_exptl_crystal_size_max 0.33
_exptl_crystal_size_mid 0.243
_exptl_crystal_size_min 0.229
_refine_diff_density_max 0.337
_refine_diff_density_min -0.249
_refine_diff_density_rms 0.060
_refine_ls_extinction_method none
_refine_ls_goodness_of_fit_ref 1.052
_refine_ls_hydrogen_treatment refall
_refine_ls_matrix_type full
_refine_ls_number_parameters 614
_refine_ls_number_reflns 6588
_refine_ls_number_restraints 0
_refine_ls_restrained_S_all 1.052
_refine_ls_R_factor_all 0.0604
_refine_ls_R_factor_gt 0.0408
_refine_ls_shift/su_max 0.001
_refine_ls_shift/su_mean 0.000
_refine_ls_structure_factor_coef Fsqd
_refine_ls_weighting_details
;
 w=1/[\s^2^(Fo^2^)+(0.0266P)^2^+3.6787P]
 where P=(Fo^2^+2Fc^2^)/3
;
_refine_ls_weighting_scheme calc
_refine_ls_wR_factor_gt 0.0825
_refine_ls_wR_factor_ref 0.0919
_reflns_Friedel_coverage 0.000
_reflns_number_gt 5005
_reflns_number_total 6588
_reflns_threshold_expression 'I > 2\s(I)'
_cod_data_source_file c8cc05148h3.cif
_cod_data_source_block mol1
_cod_depositor_comments 'Adding full bibliography for 7121977--7121980.cif.'
_cod_database_code 7121978
_chemical_oxdiff_formula C21H4F42O2
_chemical_oxdiff_usercomment
'in-situ grown at 235.6 K from a mixture with hexane by manually generating a crystal seed and chilling to 200 K with 20 K/h and to 100 K with 50 K/h'
_reflns_odcompleteness_completeness 99.94
_reflns_odcompleteness_iscentric 1
_reflns_odcompleteness_theta 25.97
_olex2_date_sample_data_collection 2017-04-05
_olex2_exptl_crystal_mounting_method mounted
_olex2_submission_special_instructions 'No special instructions were received'
_oxdiff_exptl_absorpt_empirical_details
;
Empirical correction (ABSPACK) includes:
- Absorption correction using spherical harmonics
- Frame scaling
- Detector area scaling
;
_oxdiff_exptl_absorpt_empirical_full_max 1.998
_oxdiff_exptl_absorpt_empirical_full_min 0.605
_shelx_space_group_comment
;
The symmetry employed for this shelxl refinement is uniquely defined
by the following loop, which should always be used as a source of
symmetry information in preference to the above space-group names.
They are only intended as comments.
;
_shelxl_version_number 2013-2

loop_
_space_group_symop_operation_xyz
'x, y, z'
'-x, y+1/2, -z+1/2'
'-x, -y, -z'
'x, -y-1/2, z-1/2'

loop_
_atom_site_label
_atom_site_type_symbol
_atom_site_fract_x
_atom_site_fract_y
_atom_site_fract_z
_atom_site_U_iso_or_equiv
_atom_site_adp_type
_atom_site_occupancy
_atom_site_site_symmetry_order
_atom_site_calc_flag
F1 F 1.16262(19) 0.39663(7) 0.35584(7) 0.0294(4) Uani 1 1 d
F2 F 1.0657(2) 0.47397(7) 0.29957(7) 0.0299(4) Uani 1 1 d
F3 F 1.1066(2) 0.50344(7) 0.41793(8) 0.0360(4) Uani 1 1 d
F4 F 0.9502(2) 0.42520(7) 0.44771(7) 0.0288(3) Uani 1 1 d
F5 F 0.8038(2) 0.54818(7) 0.35567(8) 0.0360(4) Uani 1 1 d
F6 F 0.7322(2) 0.52207(7) 0.44981(8) 0.0394(4) Uani 1 1 d
F7 F 0.4626(2) 0.50009(7) 0.35090(8) 0.0352(4) Uani 1 1 d
F8 F 0.5591(2) 0.42331(7) 0.40724(7) 0.0278(3) Uani 1 1 d
F9 F 0.5135(2) 0.39403(7) 0.28812(7) 0.0320(4) Uani 1 1 d
F10 F 0.6734(2) 0.47202(7) 0.25886(7) 0.0322(4) Uani 1 1 d
F11 F 0.9360(3) 0.40819(8) 0.20466(7) 0.0460(5) Uani 1 1 d
F12 F 1.0514(2) 0.33200(8) 0.25570(8) 0.0412(4) Uani 1 1 d
F13 F 0.7577(3) 0.33279(8) 0.22332(8) 0.0439(4) Uani 1 1 d
O1 O 0.8078(3) 0.34579(8) 0.35095(8) 0.0206(4) Uani 1 1 d
H1 H 0.900(4) 0.3289(13) 0.3582(13) 0.028(9) Uiso 1 1 d
C1 C 0.8471(3) 0.39328(11) 0.31118(11) 0.0189(5) Uani 1 1 d
C2 C 1.0126(3) 0.43254(11) 0.34087(12) 0.0218(5) Uani 1 1 d
C3 C 0.9632(4) 0.46554(11) 0.40126(12) 0.0238(6) Uani 1 1 d
C4 C 0.7772(4) 0.50114(12) 0.39376(12) 0.0268(6) Uani 1 1 d
C5 C 0.6113(3) 0.46358(11) 0.36498(12) 0.0236(6) Uani 1 1 d
C6 C 0.6611(3) 0.43057(11) 0.30450(12) 0.0223(5) Uani 1 1 d
C7 C 0.8977(4) 0.36723(13) 0.24670(13) 0.0311(6) Uani 1 1 d
F27 F 1.15857(19) 0.12936(7) 0.36805(7) 0.0279(3) Uani 1 1 d
F28 F 1.0631(2) 0.05427(7) 0.30839(7) 0.0292(4) Uani 1 1 d
F29 F 1.0903(2) 0.02144(8) 0.42593(8) 0.0420(4) Uani 1 1 d
F30 F 0.9333(2) 0.09928(7) 0.45629(7) 0.0326(4) Uani 1 1 d
F31 F 0.7917(2) -0.02050(7) 0.35863(8) 0.0379(4) Uani 1 1 d
F32 F 0.7104(3) 0.00287(8) 0.45232(8) 0.0451(5) Uani 1 1 d
F33 F 0.4529(2) 0.02960(7) 0.35223(8) 0.0342(4) Uani 1 1 d
F34 F 0.5495(2) 0.10432(7) 0.41169(7) 0.0302(4) Uani 1 1 d
F35 F 0.5149(2) 0.13692(7) 0.29315(7) 0.0328(4) Uani 1 1 d
F36 F 0.6758(2) 0.05933(7) 0.26333(7) 0.0316(4) Uani 1 1 d
F37 F 0.7726(2) 0.19946(8) 0.23350(7) 0.0408(4) Uani 1 1 d
F38 F 0.9465(2) 0.12337(8) 0.21426(7) 0.0394(4) Uani 1 1 d
F39 F 1.0642(2) 0.19712(8) 0.26924(7) 0.0377(4) Uani 1 1 d
O3 O 0.8073(3) 0.18220(8) 0.36076(8) 0.0216(4) Uani 1 1 d
H3 H 0.891(5) 0.2011(16) 0.3677(16) 0.048(11) Uiso 1 1 d
C15 C 0.8471(3) 0.13575(11) 0.32013(11) 0.0196(5) Uani 1 1 d
C16 C 1.0072(3) 0.09474(11) 0.35015(12) 0.0219(5) Uani 1 1 d
C17 C 0.9511(4) 0.06050(12) 0.40897(12) 0.0269(6) Uani 1 1 d
C18 C 0.7633(4) 0.02547(12) 0.39788(13) 0.0285(6) Uani 1 1 d
C19 C 0.6028(3) 0.06469(12) 0.36847(12) 0.0246(6) Uani 1 1 d
C20 C 0.6595(4) 0.09941(12) 0.30983(12) 0.0241(6) Uani 1 1 d
C21 C 0.9080(4) 0.16348(13) 0.25740(12) 0.0283(6) Uani 1 1 d
F14 F 0.4287(2) 0.29586(8) 0.64844(7) 0.0335(4) Uani 1 1 d
F15 F 0.2402(2) 0.34344(7) 0.58056(8) 0.0327(4) Uani 1 1 d
F16 F 0.06717(19) 0.24439(7) 0.54274(6) 0.0255(3) Uani 1 1 d
F17 F 0.0842(2) 0.25095(7) 0.64438(7) 0.0315(4) Uani 1 1 d
F18 F 0.1313(2) 0.13775(7) 0.59106(8) 0.0381(4) Uani 1 1 d
F19 F 0.3603(2) 0.17079(8) 0.65563(7) 0.0365(4) Uani 1 1 d
F20 F 0.3212(2) 0.16374(7) 0.49219(7) 0.0309(4) Uani 1 1 d
F21 F 0.5068(2) 0.11516(7) 0.56013(8) 0.0385(4) Uani 1 1 d
F22 F 0.67070(19) 0.20704(7) 0.49669(7) 0.0256(3) Uani 1 1 d
F23 F 0.6844(2) 0.21294(7) 0.59878(7) 0.0275(3) Uani 1 1 d
F24 F 0.7550(2) 0.32810(7) 0.59597(7) 0.0343(4) Uani 1 1 d
F25 F 0.7476(2) 0.32491(7) 0.49526(7) 0.0304(4) Uani 1 1 d
F26 F 0.5646(2) 0.38572(7) 0.54118(8) 0.0363(4) Uani 1 1 d
O2 O 0.3777(2) 0.28844(8) 0.48346(8) 0.0219(4) Uani 1 1 d
H2 H 0.443(5) 0.2834(15) 0.4552(15) 0.040(10) Uiso 1 1 d
C8 C 0.4815(3) 0.28244(11) 0.54068(11) 0.0181(5) Uani 1 1 d
C9 C 0.3360(3) 0.29213(12) 0.59133(11) 0.0224(5) Uani 1 1 d
C10 C 0.1867(3) 0.24147(12) 0.59435(11) 0.0226(5) Uani 1 1 d
C11 C 0.2724(4) 0.17833(12) 0.59841(12) 0.0263(6) Uani 1 1 d
C12 C 0.4169(4) 0.16753(11) 0.54860(12) 0.0248(6) Uani 1 1 d
C13 C 0.5677(3) 0.21782(11) 0.54671(11) 0.0200(5) Uani 1 1 d
C14 C 0.6406(4) 0.33109(12) 0.54449(12) 0.0242(6) Uani 1 1 d
O4 O 1.0779(3) 0.26574(9) 0.39109(10) 0.0228(4) Uani 1 1 d
H4A H 1.161(5) 0.2648(14) 0.3733(15) 0.033(10) Uiso 1 1 d
H4B H 1.114(5) 0.2680(17) 0.428(2) 0.064(13) Uiso 1 1 d
O5 O 0.4832(3) 0.26603(10) 0.36914(9) 0.0240(4) Uani 1 1 d
H5A H 0.539(4) 0.2348(15) 0.3612(14) 0.034(9) Uiso 1 1 d
H5B H 0.536(5) 0.2904(17) 0.3529(17) 0.048(12) Uiso 1 1 d

loop_
_atom_site_aniso_label
_atom_site_aniso_U_11
_atom_site_aniso_U_22
_atom_site_aniso_U_33
_atom_site_aniso_U_23
_atom_site_aniso_U_13
_atom_site_aniso_U_12
F1 0.0151(7) 0.0298(8) 0.0434(9) -0.0011(7) 0.0022(6) 0.0011(6)
F2 0.0309(8) 0.0270(8) 0.0329(8) 0.0055(7) 0.0104(7) -0.0072(7)
F3 0.0316(9) 0.0344(9) 0.0415(10) -0.0088(7) -0.0030(7) -0.0113(7)
F4 0.0315(8) 0.0332(9) 0.0212(8) 0.0040(7) -0.0028(6) -0.0021(7)
F5 0.0443(10) 0.0196(8) 0.0444(10) 0.0046(7) 0.0063(8) 0.0010(7)
F6 0.0483(10) 0.0374(10) 0.0332(9) -0.0119(8) 0.0086(8) 0.0062(8)
F7 0.0256(8) 0.0374(9) 0.0427(10) 0.0086(8) 0.0038(7) 0.0146(7)
F8 0.0225(8) 0.0341(9) 0.0274(8) 0.0080(7) 0.0079(6) 0.0022(6)
F9 0.0220(8) 0.0396(9) 0.0331(9) -0.0006(7) -0.0071(6) -0.0040(7)
F10 0.0381(9) 0.0349(9) 0.0235(8) 0.0121(7) 0.0000(7) 0.0046(7)
F11 0.0691(13) 0.0466(11) 0.0245(9) 0.0023(8) 0.0209(8) -0.0034(9)
F12 0.0422(10) 0.0413(10) 0.0416(10) -0.0116(8) 0.0140(8) 0.0086(8)
F13 0.0521(11) 0.0480(11) 0.0312(9) -0.0171(8) -0.0001(8) -0.0086(9)
O1 0.0166(9) 0.0181(9) 0.0272(10) 0.0041(7) 0.0010(7) 0.0012(7)
C1 0.0194(12) 0.0202(12) 0.0172(12) 0.0016(10) 0.0025(9) -0.0002(10)
C2 0.0184(12) 0.0214(13) 0.0261(13) 0.0048(11) 0.0046(10) -0.0020(10)
C3 0.0225(13) 0.0222(13) 0.0264(14) -0.0016(11) -0.0015(10) -0.0073(10)
C4 0.0324(15) 0.0244(14) 0.0241(14) -0.0030(11) 0.0069(11) 0.0035(11)
C5 0.0211(13) 0.0251(14) 0.0247(13) 0.0084(11) 0.0029(10) 0.0069(10)
C6 0.0192(12) 0.0255(13) 0.0218(13) 0.0045(11) -0.0026(10) -0.0022(10)
C7 0.0360(16) 0.0323(16) 0.0254(14) -0.0039(12) 0.0057(12) -0.0015(13)
F27 0.0157(7) 0.0341(9) 0.0334(8) -0.0012(7) -0.0021(6) -0.0006(6)
F28 0.0250(8) 0.0304(8) 0.0325(8) -0.0084(7) 0.0045(6) 0.0091(6)
F29 0.0306(9) 0.0444(10) 0.0497(11) 0.0179(9) -0.0081(8) 0.0089(8)
F30 0.0322(9) 0.0448(10) 0.0203(8) -0.0019(7) -0.0030(6) -0.0065(7)
F31 0.0378(9) 0.0216(8) 0.0545(11) -0.0060(8) 0.0031(8) 0.0036(7)
F32 0.0467(11) 0.0489(11) 0.0399(10) 0.0147(9) 0.0036(8) -0.0128(9)
F33 0.0221(8) 0.0365(9) 0.0438(10) -0.0123(8) 0.0000(7) -0.0089(7)
F34 0.0232(8) 0.0355(9) 0.0327(9) -0.0147(7) 0.0077(6) -0.0025(7)
F35 0.0201(8) 0.0367(9) 0.0402(9) -0.0025(7) -0.0100(7) 0.0066(7)
F36 0.0322(9) 0.0371(9) 0.0251(8) -0.0163(7) -0.0018(6) -0.0020(7)
F37 0.0484(10) 0.0439(10) 0.0293(9) 0.0113(8) -0.0055(7) 0.0098(8)
F38 0.0539(11) 0.0447(10) 0.0204(8) -0.0065(7) 0.0094(7) 0.0030(8)
F39 0.0397(10) 0.0458(10) 0.0280(9) 0.0057(8) 0.0064(7) -0.0116(8)
O3 0.0184(9) 0.0217(9) 0.0247(10) -0.0084(7) 0.0015(7) 0.0005(8)
C15 0.0191(12) 0.0213(12) 0.0184(12) -0.0034(10) 0.0002(10) 0.0030(10)
C16 0.0149(12) 0.0261(13) 0.0244(13) -0.0051(11) -0.0003(10) 0.0023(10)
C17 0.0238(14) 0.0291(14) 0.0271(14) 0.0029(12) -0.0049(11) 0.0049(11)
C18 0.0286(15) 0.0272(14) 0.0298(15) 0.0018(12) 0.0024(11) -0.0026(11)
C19 0.0194(13) 0.0267(14) 0.0277(14) -0.0106(11) 0.0019(10) -0.0037(10)
C20 0.0213(13) 0.0263(14) 0.0239(13) -0.0084(11) -0.0055(10) 0.0042(11)
C21 0.0316(15) 0.0328(15) 0.0206(13) 0.0000(11) 0.0010(11) 0.0034(12)
F14 0.0329(9) 0.0490(10) 0.0185(8) -0.0091(7) 0.0004(6) -0.0074(8)
F15 0.0315(9) 0.0249(8) 0.0427(9) -0.0045(7) 0.0095(7) 0.0073(7)
F16 0.0171(7) 0.0368(9) 0.0225(7) 0.0006(6) -0.0010(6) -0.0001(6)
F17 0.0257(8) 0.0471(10) 0.0227(8) -0.0011(7) 0.0103(6) 0.0011(7)
F18 0.0296(9) 0.0315(9) 0.0545(11) 0.0072(8) 0.0122(8) -0.0085(7)
F19 0.0317(9) 0.0499(10) 0.0281(9) 0.0172(8) 0.0042(7) 0.0054(8)
F20 0.0276(8) 0.0326(9) 0.0326(9) -0.0128(7) 0.0026(7) -0.0045(7)
F21 0.0336(9) 0.0213(8) 0.0615(12) 0.0057(8) 0.0095(8) 0.0057(7)
F22 0.0207(7) 0.0296(8) 0.0274(8) -0.0037(6) 0.0081(6) 0.0033(6)
F23 0.0216(7) 0.0352(9) 0.0249(8) 0.0075(7) -0.0045(6) 0.0021(6)
F24 0.0319(9) 0.0412(10) 0.0286(8) -0.0003(7) -0.0082(7) -0.0122(7)
F25 0.0271(8) 0.0352(9) 0.0296(8) 0.0059(7) 0.0065(6) -0.0066(7)
F26 0.0378(9) 0.0209(8) 0.0499(10) 0.0008(7) 0.0013(8) -0.0021(7)
O2 0.0185(9) 0.0319(10) 0.0152(9) 0.0018(8) -0.0001(7) 0.0016(8)
C8 0.0187(12) 0.0197(12) 0.0155(11) 0.0025(10) -0.0010(9) 0.0000(10)
C9 0.0219(13) 0.0252(13) 0.0200(13) -0.0022(10) 0.0003(10) 0.0030(11)
C10 0.0191(12) 0.0330(14) 0.0159(12) -0.0005(11) 0.0033(9) 0.0020(11)
C11 0.0245(14) 0.0284(14) 0.0261(14) 0.0051(11) 0.0016(11) -0.0038(11)
C12 0.0228(13) 0.0204(13) 0.0314(14) 0.0015(11) 0.0041(11) 0.0025(10)
C13 0.0168(12) 0.0258(13) 0.0172(12) 0.0005(10) 0.0003(9) 0.0034(10)
C14 0.0254(14) 0.0241(13) 0.0228(13) 0.0008(11) -0.0014(11) -0.0008(11)
O4 0.0184(10) 0.0293(10) 0.0204(10) -0.0008(8) -0.0014(8) -0.0002(8)
O5 0.0251(10) 0.0222(10) 0.0252(10) 0.0002(9) 0.0056(8) -0.0001(9)

loop_
_atom_type_symbol
_atom_type_description
_atom_type_scat_dispersion_real
_atom_type_scat_dispersion_imag
_atom_type_scat_source
C C 0.0033 0.0016 'International Tables Vol C Tables 4.2.6.8 and 6.1.1.4'
H H 0.0000 0.0000 'International Tables Vol C Tables 4.2.6.8 and 6.1.1.4'
F F 0.0171 0.0103 'International Tables Vol C Tables 4.2.6.8 and 6.1.1.4'
O O 0.0106 0.0060 'International Tables Vol C Tables 4.2.6.8 and 6.1.1.4'

loop_
_exptl_crystal_face_index_h
_exptl_crystal_face_index_k
_exptl_crystal_face_index_l
_exptl_crystal_face_perp_dist
-10 8 5 0.1606
10 -8 -5 0.1606
1 0 30 0.1213
-1 0 -30 0.1213
-2 -30 1 0.1147
2 30 -1 0.1147
-2 -23 -19 0.1246
2 23 19 0.1246
1 20 -23 0.1213
-1 -20 23 0.1213

loop_
_geom_angle_atom_site_label_1
_geom_angle_atom_site_label_2
_geom_angle_atom_site_label_3
_geom_angle
C1 O1 H1 107(2)
O1 C1 C2 110.38(19)
O1 C1 C6 105.29(19)
O1 C1 C7 108.8(2)
C6 C1 C2 110.1(2)
C6 C1 C7 110.9(2)
C7 C1 C2 111.2(2)
F1 C2 C1 108.6(2)
F1 C2 C3 107.3(2)
F2 C2 F1 108.45(19)
F2 C2 C1 110.4(2)
F2 C2 C3 108.0(2)
C3 C2 C1 113.90(19)
F3 C3 C2 108.4(2)
F3 C3 C4 109.0(2)
F4 C3 F3 107.9(2)
F4 C3 C2 109.1(2)
F4 C3 C4 109.0(2)
C4 C3 C2 113.3(2)
F5 C4 C3 108.4(2)
F5 C4 C5 108.2(2)
F6 C4 F5 108.6(2)
F6 C4 C3 109.5(2)
F6 C4 C5 109.3(2)
C3 C4 C5 112.7(2)
F7 C5 C4 108.9(2)
F7 C5 C6 108.3(2)
F8 C5 F7 108.21(19)
F8 C5 C4 109.2(2)
F8 C5 C6 109.4(2)
C4 C5 C6 112.8(2)
F9 C6 F10 107.95(19)
F9 C6 C1 109.5(2)
F9 C6 C5 107.0(2)
F10 C6 C1 109.92(19)
F10 C6 C5 107.9(2)
C5 C6 C1 114.31(19)
F11 C7 F12 107.7(2)
F11 C7 F13 108.8(2)
F11 C7 C1 114.4(2)
F12 C7 C1 108.6(2)
F13 C7 F12 106.9(2)
F13 C7 C1 110.1(2)
C15 O3 H3 111(3)
O3 C15 C16 110.35(19)
O3 C15 C20 105.87(19)
O3 C15 C21 108.6(2)
C16 C15 C21 110.8(2)
C20 C15 C16 109.9(2)
C20 C15 C21 111.2(2)
F27 C16 C15 108.7(2)
F27 C16 C17 106.8(2)
F28 C16 F27 108.16(19)
F28 C16 C15 110.72(19)
F28 C16 C17 108.1(2)
C17 C16 C15 114.2(2)
F29 C17 C16 108.7(2)
F29 C17 C18 108.6(2)
F30 C17 F29 108.3(2)
F30 C17 C16 109.7(2)
F30 C17 C18 108.8(2)
C18 C17 C16 112.7(2)
F31 C18 C17 108.7(2)
F31 C18 C19 108.2(2)
F32 C18 F31 108.4(2)
F32 C18 C17 109.8(2)
F32 C18 C19 109.4(2)
C19 C18 C17 112.3(2)
F33 C19 F34 108.07(19)
F33 C19 C18 108.9(2)
F33 C19 C20 108.7(2)
F34 C19 C18 108.8(2)
F34 C19 C20 109.0(2)
C18 C19 C20 113.4(2)
F35 C20 C15 109.7(2)
F35 C20 C19 107.2(2)
F36 C20 F35 108.25(19)
F36 C20 C15 109.8(2)
F36 C20 C19 107.8(2)
C19 C20 C15 114.0(2)
F37 C21 F38 108.3(2)
F37 C21 F39 107.3(2)
F37 C21 C15 109.9(2)
F38 C21 F39 107.9(2)
F38 C21 C15 114.3(2)
F39 C21 C15 109.0(2)
C8 O2 H2 111(2)
O2 C8 C9 105.44(19)
O2 C8 C13 109.92(19)
O2 C8 C14 108.43(19)
C9 C8 C13 109.91(19)
C9 C8 C14 111.8(2)
C14 C8 C13 111.16(19)
F14 C9 C8 109.61(19)
F14 C9 C10 107.4(2)
F15 C9 F14 108.2(2)
F15 C9 C8 110.3(2)
F15 C9 C10 107.0(2)
C10 C9 C8 114.1(2)
F16 C10 C9 108.8(2)
F16 C10 C11 108.4(2)
F17 C10 F16 107.73(19)
F17 C10 C9 108.6(2)
F17 C10 C11 109.2(2)
C11 C10 C9 113.9(2)
F18 C11 F19 108.5(2)
F18 C11 C10 108.9(2)
F18 C11 C12 109.3(2)
F19 C11 C10 108.9(2)
F19 C11 C12 108.8(2)
C10 C11 C12 112.4(2)
F20 C12 C11 108.3(2)
F20 C12 C13 109.2(2)
F21 C12 F20 108.3(2)
F21 C12 C11 109.5(2)
F21 C12 C13 108.5(2)
C11 C12 C13 113.0(2)
F22 C13 C8 108.87(19)
F22 C13 C12 107.2(2)
F23 C13 F22 108.03(18)
F23 C13 C8 110.88(19)
F23 C13 C12 107.8(2)
C12 C13 C8 113.88(19)
F24 C14 F25 107.7(2)
F24 C14 F26 108.2(2)
F24 C14 C8 114.0(2)
F25 C14 C8 109.0(2)
F26 C14 F25 107.3(2)
F26 C14 C8 110.4(2)
H4A O4 H4B 107(4)
H5A O5 H5B 105(3)

loop_
_geom_bond_atom_site_label_1
_geom_bond_atom_site_label_2
_geom_bond_distance
F1 C2 1.347(3)
F2 C2 1.345(3)
F3 C3 1.346(3)
F4 C3 1.345(3)
F5 C4 1.346(3)
F6 C4 1.340(3)
F7 C5 1.344(3)
F8 C5 1.339(3)
F9 C6 1.348(3)
F10 C6 1.348(3)
F11 C7 1.319(3)
F12 C7 1.340(3)
F13 C7 1.321(3)
O1 H1 0.76(3)
O1 C1 1.394(3)
C1 C2 1.559(3)
C1 C6 1.549(3)
C1 C7 1.556(3)
C2 C3 1.542(4)
C3 C4 1.530(4)
C4 C5 1.533(4)
C5 C6 1.545(4)
F27 C16 1.351(3)
F28 C16 1.343(3)
F29 C17 1.342(3)
F30 C17 1.341(3)
F31 C18 1.345(3)
F32 C18 1.340(3)
F33 C19 1.341(3)
F34 C19 1.347(3)
F35 C20 1.347(3)
F36 C20 1.345(3)
F37 C21 1.323(3)
F38 C21 1.323(3)
F39 C21 1.341(3)
O3 H3 0.73(3)
O3 C15 1.389(3)
C15 C16 1.557(3)
C15 C20 1.552(3)
C15 C21 1.559(4)
C16 C17 1.541(4)
C17 C18 1.540(4)
C18 C19 1.531(4)
C19 C20 1.545(4)
F14 C9 1.350(3)
F15 C9 1.338(3)
F16 C10 1.346(3)
F17 C10 1.343(3)
F18 C11 1.344(3)
F19 C11 1.346(3)
F20 C12 1.346(3)
F21 C12 1.341(3)
F22 C13 1.349(3)
F23 C13 1.345(3)
F24 C14 1.324(3)
F25 C14 1.338(3)
F26 C14 1.328(3)
O2 H2 0.79(3)
O2 C8 1.390(3)
C8 C9 1.550(3)
C8 C13 1.563(3)
C8 C14 1.556(3)
C9 C10 1.545(4)
C10 C11 1.529(4)
C11 C12 1.536(4)
C12 C13 1.544(3)
O4 H4A 0.72(3)
O4 H4B 0.82(4)
O5 H5A 0.82(3)
O5 H5B 0.75(4)

loop_
_geom_hbond_atom_site_label_D
_geom_hbond_atom_site_label_H
_geom_hbond_atom_site_label_A
_geom_hbond_distance_DH
_geom_hbond_distance_HA
_geom_hbond_distance_DA
_geom_hbond_angle_DHA
_geom_hbond_site_symmetry_A
O1 H1 O4 0.76(3) 1.98(3) 2.705(3) 160(3) .
O3 H3 O4 0.73(3) 1.99(4) 2.711(3) 168(4) .
O2 H2 O5 0.79(3) 1.92(3) 2.643(3) 153(3) .
O4 H4A O5 0.72(3) 2.27(3) 2.920(3) 150(3) 1_655
O4 H4B F16 0.82(4) 2.54(4) 3.279(3) 150(3) 1_655
O4 H4B O2 0.82(4) 2.18(4) 2.843(2) 137(3) 1_655
O5 H5A F35 0.82(3) 2.62(3) 3.314(3) 144(3) .
O5 H5A O3 0.82(3) 2.22(3) 2.961(3) 150(3) .
O5 H5B O1 0.75(4) 2.28(4) 2.938(3) 147(3) .

loop_
_geom_torsion_atom_site_label_1
_geom_torsion_atom_site_label_2
_geom_torsion_atom_site_label_3
_geom_torsion_atom_site_label_4
_geom_torsion
F1 C2 C3 F3 67.3(2)
F1 C2 C3 F4 -49.9(2)
F1 C2 C3 C4 -171.5(2)
F2 C2 C3 F3 -49.4(3)
F2 C2 C3 F4 -166.65(18)
F2 C2 C3 C4 71.7(3)
F3 C3 C4 F5 51.3(3)
F3 C3 C4 F6 -67.0(3)
F3 C3 C4 C5 171.1(2)
F4 C3 C4 F5 168.89(19)
F4 C3 C4 F6 50.6(3)
F4 C3 C4 C5 -71.4(3)
F5 C4 C5 F7 -50.6(3)
F5 C4 C5 F8 -168.54(19)
F5 C4 C5 C6 69.6(3)
F6 C4 C5 F7 67.5(3)
F6 C4 C5 F8 -50.4(3)
F6 C4 C5 C6 -172.2(2)
F7 C5 C6 F9 -66.5(2)
F7 C5 C6 F10 49.5(3)
F7 C5 C6 C1 172.1(2)
F8 C5 C6 F9 51.2(2)
F8 C5 C6 F10 167.18(18)
F8 C5 C6 C1 -70.2(3)
O1 C1 C2 F1 53.9(2)
O1 C1 C2 F2 172.68(19)
O1 C1 C2 C3 -65.7(3)
O1 C1 C6 F9 -51.5(2)
O1 C1 C6 F10 -169.95(19)
O1 C1 C6 C5 68.6(2)
O1 C1 C7 F11 179.4(2)
O1 C1 C7 F12 -60.3(3)
O1 C1 C7 F13 56.4(3)
C1 C2 C3 F3 -172.37(19)
C1 C2 C3 F4 70.4(3)
C1 C2 C3 C4 -51.3(3)
C2 C1 C6 F9 -170.49(19)
C2 C1 C6 F10 71.1(2)
C2 C1 C6 C5 -50.4(3)
C2 C1 C7 F11 -58.8(3)
C2 C1 C7 F12 61.4(3)
C2 C1 C7 F13 178.2(2)
C2 C3 C4 F5 -69.4(3)
C2 C3 C4 F6 172.3(2)
C2 C3 C4 C5 50.3(3)
C3 C4 C5 F7 -170.4(2)
C3 C4 C5 F8 71.7(3)
C3 C4 C5 C6 -50.2(3)
C4 C5 C6 F9 173.0(2)
C4 C5 C6 F10 -71.1(2)
C4 C5 C6 C1 51.5(3)
C6 C1 C2 F1 169.71(19)
C6 C1 C2 F2 -71.5(2)
C6 C1 C2 C3 50.2(3)
C6 C1 C7 F11 64.0(3)
C6 C1 C7 F12 -175.7(2)
C6 C1 C7 F13 -58.9(3)
C7 C1 C2 F1 -67.0(2)
C7 C1 C2 F2 51.8(3)
C7 C1 C2 C3 173.5(2)
C7 C1 C6 F9 66.0(3)
C7 C1 C6 F10 -52.5(3)
C7 C1 C6 C5 -174.0(2)
F27 C16 C17 F29 -67.3(3)
F27 C16 C17 F30 50.9(2)
F27 C16 C17 C18 172.2(2)
F28 C16 C17 F29 48.8(3)
F28 C16 C17 F30 167.04(18)
F28 C16 C17 C18 -71.6(3)
F29 C17 C18 F31 -51.3(3)
F29 C17 C18 F32 67.1(3)
F29 C17 C18 C19 -171.0(2)
F30 C17 C18 F31 -169.0(2)
F30 C17 C18 F32 -50.6(3)
F30 C17 C18 C19 71.3(3)
F31 C18 C19 F33 51.5(3)
F31 C18 C19 F34 169.04(19)
F31 C18 C19 C20 -69.6(3)
F32 C18 C19 F33 -66.4(3)
F32 C18 C19 F34 51.2(3)
F32 C18 C19 C20 172.6(2)
F33 C19 C20 F35 65.7(2)
F33 C19 C20 F36 -50.6(3)
F33 C19 C20 C15 -172.73(19)
F34 C19 C20 F35 -51.8(2)
F34 C19 C20 F36 -168.11(18)
F34 C19 C20 C15 69.7(3)
O3 C15 C16 F27 -53.7(3)
O3 C15 C16 F28 -172.33(19)
O3 C15 C16 C17 65.4(3)
O3 C15 C20 F35 51.3(3)
O3 C15 C20 F36 170.17(19)
O3 C15 C20 C19 -68.8(2)
O3 C15 C21 F37 -56.9(3)
O3 C15 C21 F38 -178.8(2)
O3 C15 C21 F39 60.5(3)
C15 C16 C17 F29 172.5(2)
C15 C16 C17 F30 -69.3(3)
C15 C16 C17 C18 52.1(3)
C16 C15 C20 F35 170.47(19)
C16 C15 C20 F36 -70.7(2)
C16 C15 C20 C19 50.3(3)
C16 C15 C21 F37 -178.3(2)
C16 C15 C21 F38 59.8(3)
C16 C15 C21 F39 -60.9(3)
C16 C17 C18 F31 69.1(3)
C16 C17 C18 F32 -172.5(2)
C16 C17 C18 C19 -50.5(3)
C17 C18 C19 F33 171.5(2)
C17 C18 C19 F34 -71.0(3)
C17 C18 C19 C20 50.4(3)
C18 C19 C20 F35 -173.1(2)
C18 C19 C20 F36 70.6(3)
C18 C19 C20 C15 -51.6(3)
C20 C15 C16 F27 -170.05(19)
C20 C15 C16 F28 71.3(2)
C20 C15 C16 C17 -51.0(3)
C20 C15 C21 F37 59.2(3)
C20 C15 C21 F38 -62.7(3)
C20 C15 C21 F39 176.6(2)
C21 C15 C16 F27 66.7(2)
C21 C15 C16 F28 -52.0(3)
C21 C15 C16 C17 -174.2(2)
C21 C15 C20 F35 -66.5(3)
C21 C15 C20 F36 52.4(3)
C21 C15 C20 C19 173.4(2)
F14 C9 C10 F16 167.91(19)
F14 C9 C10 F17 50.9(3)
F14 C9 C10 C11 -71.1(3)
F15 C9 C10 F16 51.9(2)
F15 C9 C10 F17 -65.2(2)
F15 C9 C10 C11 172.9(2)
F16 C10 C11 F18 -49.3(3)
F16 C10 C11 F19 -167.48(19)
F16 C10 C11 C12 71.9(3)
F17 C10 C11 F18 67.8(3)
F17 C10 C11 F19 -50.4(3)
F17 C10 C11 C12 -171.0(2)
F18 C11 C12 F20 50.1(3)
F18 C11 C12 F21 -67.8(3)
F18 C11 C12 C13 171.1(2)
F19 C11 C12 F20 168.4(2)
F19 C11 C12 F21 50.5(3)
F19 C11 C12 C13 -70.6(3)
F20 C12 C13 F22 -52.2(2)
F20 C12 C13 F23 -168.26(18)
F20 C12 C13 C8 68.3(3)
F21 C12 C13 F22 65.7(2)
F21 C12 C13 F23 -50.4(3)
F21 C12 C13 C8 -173.9(2)
O2 C8 C9 F14 -171.08(19)
O2 C8 C9 F15 -52.0(2)
O2 C8 C9 C10 68.4(2)
O2 C8 C13 F22 55.0(2)
O2 C8 C13 F23 173.72(19)
O2 C8 C13 C12 -64.5(3)
O2 C8 C14 F24 -177.1(2)
O2 C8 C14 F25 -56.6(3)
O2 C8 C14 F26 60.9(3)
C8 C9 C10 F16 -70.4(3)
C8 C9 C10 F17 172.59(19)
C8 C9 C10 C11 50.6(3)
C9 C8 C13 F22 170.63(18)
C9 C8 C13 F23 -70.7(2)
C9 C8 C13 C12 51.1(3)
C9 C8 C14 F24 67.1(3)
C9 C8 C14 F25 -172.45(19)
C9 C8 C14 F26 -54.9(3)
C9 C10 C11 F18 -170.6(2)
C9 C10 C11 F19 71.2(3)
C9 C10 C11 C12 -49.3(3)
C10 C11 C12 F20 -71.0(3)
C10 C11 C12 F21 171.1(2)
C10 C11 C12 C13 50.1(3)
C11 C12 C13 F22 -172.71(19)
C11 C12 C13 F23 71.2(3)
C11 C12 C13 C8 -52.2(3)
C13 C8 C9 F14 70.5(2)
C13 C8 C9 F15 -170.44(19)
C13 C8 C9 C10 -50.0(3)
C13 C8 C14 F24 -56.1(3)
C13 C8 C14 F25 64.3(2)
C13 C8 C14 F26 -178.13(19)
C14 C8 C9 F14 -53.5(3)
C14 C8 C9 F15 65.6(2)
C14 C8 C9 C10 -173.9(2)
C14 C8 C13 F22 -65.0(2)
C14 C8 C13 F23 53.7(3)
C14 C8 C13 C12 175.4(2)

loop_
_exptl_oxdiff_crystal_face_indexfrac_h
_exptl_oxdiff_crystal_face_indexfrac_k
_exptl_oxdiff_crystal_face_indexfrac_l
_exptl_oxdiff_crystal_face_x
_exptl_oxdiff_crystal_face_y
_exptl_oxdiff_crystal_face_z
-10.0002 8.0107 4.9900 0.0141 -0.0072 1.0444
10.0002 -8.0107 -4.9900 -0.0141 0.0072 -1.0444
1.0025 0.0284 29.9924 0.8583 -0.5307 -0.0130
-1.0025 -0.0284 -29.9924 -0.8583 0.5307 0.0130
-1.9918 -30.0141 1.0272 -0.5141 -0.8315 -0.0358
1.9918 30.0141 -1.0272 0.5141 0.8315 0.0358
-1.9954 -23.0296 -18.9741 -0.9548 -0.2854 -0.0375
1.9954 23.0296 18.9741 0.9548 0.2854 0.0375
0.9926 19.9882 -23.0124 -0.2857 0.9546 -0.0062
-0.9926 -19.9882 23.0124 0.2857 -0.9546 0.0062
